data_4326483
loop_
_publ_author_name
'Deguang Huang'
'Olga V. Makhlynets'
'Lay Ling Tan'
'Sonny C. Lee'
'Elena V. Rybak-Akimova'
'R. H. Holm'

_publ_section_title
;
 Fast Carbon Dioxide Fixation by
 2,6-Pyridinedicarboxamidato-nickel(II)-hydroxide Complexes: Influence of
 Changes in Reactive Site Environment on Reaction Rates
;
_journal_name_full 'Inorganic Chemistry'
_journal_page_first 10070
_journal_page_last 10081
_journal_paper_doi 10.1021/ic200942u
_journal_volume 50
_journal_year 2011
_chemical_formula_moiety 'C32 H38 N3 Ni O5, C8 H20 N'
_chemical_formula_sum 'C40 H58 N4 Ni O5'
_chemical_formula_weight 733.61
_chemical_name_common (Et4N)[Ni(pyN2iPr2)(HCO3)]
_space_group_IT_number 62
_symmetry_cell_setting orthorhombic
_symmetry_space_group_name_Hall '-P 2ac 2n'
_symmetry_space_group_name_H-M 'P n m a'
_atom_sites_solution_hydrogens geom
_atom_sites_solution_primary direct
_atom_sites_solution_secondary difmap
_audit_creation_method
;
SHELXL-97

Some atoms on main part of this structure were treated as disordered two
positions such as the two methyl atoms on iPr groups and the four atoms on
HCO3- group. All the atoms on Et4N+ were disordered into two position
except for the N atom which happened to locate on the symmetrical mirror
with an occupancy of 0.5. The bond lengths and bond angles of these disordered
atoms were not constrained, but they were all restrained by commands DELU
and SIMU for a aim to have their anisotropic displacement parameters along
chemical bonds evened in magnitude.

Hydrogen addition was not applied to the disordered Et4N+ since their positions
were highly disordered as same as the hydrogen on HCO3- group, but they have
been counted in the reported formula.

All the non-hydrogen atoms were refined anisotropically and the final model
gave satisfied result from CIFcheck program.
;
_cell_angle_alpha 90.00
_cell_angle_beta 90.00
_cell_angle_gamma 90.00
_cell_formula_units_Z 4
_cell_length_a 22.6785(16)
_cell_length_b 11.6237(8)
_cell_length_c 14.9172(10)
_cell_measurement_reflns_used 7702
_cell_measurement_temperature 100(2)
_cell_measurement_theta_max 25.67
_cell_measurement_theta_min 2.22
_cell_volume 3932.3(5)
_computing_cell_refinement 'Bruker SAINT'
_computing_data_collection 'Bruker APEX2'
_computing_data_reduction 'Bruker SAINT'
_computing_molecular_graphics 'Bruker SHELXTL'
_computing_publication_material 'Bruker SHELXTL'
_computing_structure_refinement 'SHELXL-97 (Sheldrick, 1997)'
_computing_structure_solution 'SHELXS-97 (Sheldrick, 1990)'
_diffrn_ambient_temperature 100(2)
_diffrn_measured_fraction_theta_full 0.995
_diffrn_measured_fraction_theta_max 0.995
_diffrn_measurement_device_type 'Bruker APEX-II CCD'
_diffrn_measurement_method '\f and \w scans'
_diffrn_radiation_monochromator graphite
_diffrn_radiation_source 'fine-focus sealed tube'
_diffrn_radiation_type MoK\a
_diffrn_radiation_wavelength 0.71073
_diffrn_reflns_av_R_equivalents 0.0403
_diffrn_reflns_av_sigmaI/netI 0.0220
_diffrn_reflns_limit_h_max 28
_diffrn_reflns_limit_h_min -28
_diffrn_reflns_limit_k_max 14
_diffrn_reflns_limit_k_min -14
_diffrn_reflns_limit_l_max 18
_diffrn_reflns_limit_l_min -18
_diffrn_reflns_number 33850
_diffrn_reflns_theta_full 26.39
_diffrn_reflns_theta_max 26.39
_diffrn_reflns_theta_min 1.63
_diffrn_standards_number 0
_exptl_absorpt_coefficient_mu 0.540
_exptl_absorpt_correction_T_max 0.9380
_exptl_absorpt_correction_T_min 0.8462
_exptl_absorpt_correction_type multi-scan
_exptl_absorpt_process_details SADABS
_exptl_crystal_colour red
_exptl_crystal_density_diffrn 1.239
_exptl_crystal_density_meas ?
_exptl_crystal_description plate
_exptl_crystal_F_000 1576
_exptl_crystal_size_max 0.32
_exptl_crystal_size_mid 0.28
_exptl_crystal_size_min 0.12
_refine_diff_density_max 1.029
_refine_diff_density_min -1.600
_refine_diff_density_rms 0.111
_refine_ls_extinction_method none
_refine_ls_goodness_of_fit_ref 1.055
_refine_ls_hydrogen_treatment constr
_refine_ls_matrix_type full
_refine_ls_number_parameters 338
_refine_ls_number_reflns 4217
_refine_ls_number_restraints 438
_refine_ls_restrained_S_all 1.120
_refine_ls_R_factor_all 0.0951
_refine_ls_R_factor_gt 0.0798
_refine_ls_shift/su_max 0.001
_refine_ls_shift/su_mean 0.000
_refine_ls_structure_factor_coef Fsqd
_refine_ls_weighting_details 'calc w=1/[\s^2^(Fo^2^)+(0.1459P)^2^+8.7914P] where P=(Fo^2^+2Fc^2^)/3'
_refine_ls_weighting_scheme calc
_refine_ls_wR_factor_gt 0.2290
_refine_ls_wR_factor_ref 0.2498
_reflns_number_gt 3351
_reflns_number_total 4217
_reflns_threshold_expression >2sigma(I)
_cod_data_source_file ic200942u_si_001_6.cif
_cod_data_source_block Compound9
_cod_depositor_comments
;
The following automatic conversions were performed:

'_exptl_crystal_density_meas' value 'none' was changed to '?' - the
value is perceived as not measured.

Automatic conversion script
Id: cif_fix_values 3008 2015-01-20 13:52:24Z robertas 
;
_cod_database_code 4326483

loop_
_symmetry_equiv_pos_as_xyz
'x, y, z'
'-x+1/2, -y, z+1/2'
'-x, y+1/2, -z'
'x+1/2, -y+1/2, -z+1/2'
'-x, -y, -z'
'x-1/2, y, -z-1/2'
'x, -y-1/2, z'
'-x-1/2, y-1/2, z-1/2'

loop_
_atom_site_label
_atom_site_type_symbol
_atom_site_fract_x
_atom_site_fract_y
_atom_site_fract_z
_atom_site_U_iso_or_equiv
_atom_site_adp_type
_atom_site_occupancy
_atom_site_symmetry_multiplicity
_atom_site_calc_flag
_atom_site_refinement_flags
_atom_site_disorder_assembly
_atom_site_disorder_group
Ni1 Ni 0.65597(2) 0.2500 0.83444(3) 0.02955(13) Uani 1 2 d S . .
O1 O 0.74760(15) 0.2500 1.06192(19) 0.0498(9) Uani 1 2 d S A .
O2 O 0.72955(14) 0.2500 0.59212(19) 0.0439(8) Uani 1 2 d S A .
O3 O 0.57513(15) 0.2776(3) 0.83954(19) 0.02955(13) Uani 0.50 1 d PU A -1
O4 O 0.5549(2) 0.0876(5) 0.8431(3) 0.0582(9) Uani 0.50 1 d PU A -1
O5 O 0.4763(2) 0.2116(5) 0.8295(4) 0.0708(10) Uani 0.50 1 d PU A -1
C22 C 0.5409(3) 0.1929(7) 0.8384(5) 0.0525(7) Uani 0.50 1 d PU A -1
N1 N 0.67077(16) 0.2500 0.9597(2) 0.0334(7) Uani 1 2 d SU A .
N2 N 0.73581(15) 0.2500 0.8272(2) 0.0311(7) Uani 1 2 d SU A .
N3 N 0.66054(14) 0.2500 0.7072(2) 0.0307(7) Uani 1 2 d SU A .
C1 C 0.72722(19) 0.2500 0.9850(3) 0.0357(8) Uani 1 2 d SU . .
C2 C 0.76695(19) 0.2500 0.9039(3) 0.0353(8) Uani 1 2 d SU A .
C3 C 0.8273(2) 0.2500 0.9015(3) 0.0441(10) Uani 1 2 d SU . .
H3A H 0.8499 0.2500 0.9551 0.053 Uiso 1 2 calc SR A .
C4 C 0.8543(2) 0.2500 0.8184(3) 0.0481(10) Uani 1 2 d SU A .
H4A H 0.8961 0.2500 0.8150 0.058 Uiso 1 2 calc SR . .
C5 C 0.8213(2) 0.2500 0.7389(3) 0.0421(9) Uani 1 2 d SU . .
H5B H 0.8401 0.2500 0.6820 0.050 Uiso 1 2 calc SR A .
C6 C 0.76064(18) 0.2500 0.7461(3) 0.0339(8) Uani 1 2 d SU A .
C7 C 0.71444(19) 0.2500 0.6724(2) 0.0319(8) Uani 1 2 d SU . .
C8 C 0.60987(19) 0.2500 0.6499(3) 0.0357(8) Uani 1 2 d SU . .
C9 C 0.58352(14) 0.1448(3) 0.6257(2) 0.0435(7) Uani 1 1 d U A .
C10 C 0.53236(15) 0.1478(3) 0.5738(2) 0.0519(8) Uani 1 1 d U . .
H10A H 0.5143 0.0774 0.5567 0.062 Uiso 1 1 calc R A .
C11 C 0.5074(2) 0.2500 0.5468(3) 0.0541(12) Uani 1 2 d SU . .
H11A H 0.4732 0.2500 0.5099 0.081 Uiso 1 2 calc SR . .
C12 C 0.60972(18) 0.0304(3) 0.6546(3) 0.0581(7) Uani 0.858(5) 1 d PU A 1
H12A H 0.6337 0.0457 0.7095 0.070 Uiso 0.858(5) 1 calc PR A 1
C13 C 0.6509(2) -0.0160(5) 0.5852(4) 0.0712(11) Uani 0.858(5) 1 d PU A 1
H13A H 0.6807 0.0423 0.5709 0.107 Uiso 0.858(5) 1 calc PR A 1
H13B H 0.6287 -0.0354 0.5310 0.107 Uiso 0.858(5) 1 calc PR A 1
H13C H 0.6704 -0.0851 0.6084 0.107 Uiso 0.858(5) 1 calc PR A 1
C14 C 0.5623(2) -0.0580(5) 0.6809(4) 0.0777(13) Uani 0.858(5) 1 d PU A 1
H14A H 0.5814 -0.1298 0.6995 0.116 Uiso 0.858(5) 1 calc PR A 1
H14B H 0.5367 -0.0729 0.6293 0.116 Uiso 0.858(5) 1 calc PR A 1
H14C H 0.5388 -0.0276 0.7306 0.116 Uiso 0.858(5) 1 calc PR A 1
C12' C 0.60972(18) 0.0304(3) 0.6546(3) 0.0581(7) Uani 0.142(5) 1 d PU A 2
H12B H 0.5731 -0.0108 0.6737 0.070 Uiso 0.142(5) 1 calc PR A 2
C13' C 0.6280(13) -0.046(3) 0.568(2) 0.0619(17) Uani 0.142(5) 1 d PU A 2
H13D H 0.6449 -0.1193 0.5882 0.093 Uiso 0.142(5) 1 calc PR A 2
H13E H 0.6571 -0.0043 0.5323 0.093 Uiso 0.142(5) 1 calc PR A 2
H13F H 0.5929 -0.0613 0.5316 0.093 Uiso 0.142(5) 1 calc PR A 2
C14' C 0.6388(12) 0.026(2) 0.7261(19) 0.059(2) Uani 0.142(5) 1 d PU A 2
H14D H 0.6174 0.0666 0.7735 0.088 Uiso 0.142(5) 1 calc PR A 2
H14E H 0.6773 0.0625 0.7170 0.088 Uiso 0.142(5) 1 calc PR A 2
H14F H 0.6445 -0.0545 0.7435 0.088 Uiso 0.142(5) 1 calc PR A 2
C15 C 0.62496(19) 0.2500 1.0255(3) 0.0356(8) Uani 1 2 d SU . .
C16 C 0.60152(16) 0.1452(3) 1.0543(2) 0.0469(7) Uani 1 1 d U A .
C17 C 0.55482(17) 0.1476(3) 1.1153(2) 0.0535(8) Uani 1 1 d U . .
H17A H 0.5388 0.0773 1.1368 0.064 Uiso 1 1 calc R A .
C18 C 0.5318(3) 0.2500 1.1444(3) 0.0528(12) Uani 1 2 d SU . .
H18A H 0.4996 0.2500 1.1850 0.079 Uiso 1 2 calc SR . .
C19 C 0.6262(2) 0.0323(3) 1.0188(3) 0.0668(7) Uani 0.60 1 d PU A 1
H19A H 0.6509 0.0594 0.9675 0.080 Uiso 0.60 1 calc PR A 1
C20 C 0.6722(3) -0.0171(6) 1.0803(5) 0.0701(13) Uani 0.60 1 d PU A 1
H20A H 0.6984 0.0445 1.1009 0.105 Uiso 0.60 1 calc PR A 1
H20B H 0.6952 -0.0751 1.0480 0.105 Uiso 0.60 1 calc PR A 1
H20C H 0.6529 -0.0529 1.1320 0.105 Uiso 0.60 1 calc PR A 1
C21 C 0.5753(4) -0.0395(6) 0.9677(5) 0.0720(13) Uani 0.60 1 d PU A 1
H21A H 0.5917 -0.1122 0.9457 0.108 Uiso 0.60 1 calc PR A 1
H21B H 0.5605 0.0056 0.9170 0.108 Uiso 0.60 1 calc PR A 1
H21C H 0.5429 -0.0554 1.0094 0.108 Uiso 0.60 1 calc PR A 1
C19' C 0.6262(2) 0.0323(3) 1.0188(3) 0.0668(7) Uani 0.40 1 d PU A 2
H19B H 0.6612 0.0142 1.0571 0.080 Uiso 0.40 1 calc PR A 2
C20' C 0.6429(6) 0.0268(11) 0.9435(8) 0.0810(18) Uani 0.40 1 d PU A 2
H20D H 0.6576 -0.0509 0.9313 0.121 Uiso 0.40 1 calc PR A 2
H20E H 0.6747 0.0826 0.9342 0.121 Uiso 0.40 1 calc PR A 2
H20F H 0.6101 0.0442 0.9029 0.121 Uiso 0.40 1 calc PR A 2
C21' C 0.5874(5) -0.0658(9) 1.0260(8) 0.0701(15) Uani 0.40 1 d PU A 2
H21D H 0.6072 -0.1342 1.0024 0.105 Uiso 0.40 1 calc PR A 2
H21E H 0.5514 -0.0512 0.9915 0.105 Uiso 0.40 1 calc PR A 2
H21F H 0.5772 -0.0784 1.0891 0.105 Uiso 0.40 1 calc PR A 2
N4 N 0.7009(3) 0.2500 0.3321(3) 0.0886(7) Uani 0.50 2 d SPU . 1
C23 C 0.6586(4) 0.2021(9) 0.4048(5) 0.0984(12) Uani 0.60 1 d PU . 1
C24 C 0.6114(4) 0.1151(9) 0.3638(5) 0.1177(17) Uani 0.80 1 d PU . 1
C25 C 0.7253(6) 0.1580(10) 0.2724(6) 0.0913(12) Uani 0.50 1 d PU . 1
C26 C 0.7606(5) 0.0632(11) 0.3254(6) 0.1028(18) Uani 0.60 1 d PU . 1
N4' N 0.7009(3) 0.2500 0.3321(3) 0.0886(7) Uani 0.50 2 d SPU . 2
C23' C 0.6598(6) 0.3291(12) 0.2670(6) 0.0849(12) Uani 0.40 1 d PU . 2
C24' C 0.6260(13) 0.422(2) 0.3063(12) 0.080(2) Uani 0.20 1 d PU . 2
C25' C 0.7434(5) 0.3320(10) 0.3844(6) 0.0917(12) Uani 0.50 1 d PU . 2
C26' C 0.7891(8) 0.3784(15) 0.3222(8) 0.0958(19) Uani 0.40 1 d PU . 2

loop_
_atom_site_aniso_label
_atom_site_aniso_U_11
_atom_site_aniso_U_22
_atom_site_aniso_U_33
_atom_site_aniso_U_23
_atom_site_aniso_U_13
_atom_site_aniso_U_12
Ni1 0.0378(3) 0.0356(3) 0.0152(2) 0.000 -0.00343(18) 0.000
O1 0.0633(19) 0.064(2) 0.0218(13) 0.000 -0.0152(13) 0.000
O2 0.0537(17) 0.0570(19) 0.0210(13) 0.000 0.0044(12) 0.000
O3 0.0378(3) 0.0356(3) 0.0152(2) 0.000 -0.00343(18) 0.000
O4 0.0653(17) 0.0567(13) 0.0526(18) -0.0003(17) -0.0018(17) -0.0187(14)
O5 0.0611(13) 0.075(2) 0.077(2) 0.0095(18) -0.0075(17) -0.0131(14)
C22 0.0538(12) 0.0588(12) 0.0449(14) 0.0034(14) -0.0034(13) -0.0146(12)
N1 0.0456(15) 0.0355(16) 0.0192(13) 0.000 -0.0035(12) 0.000
N2 0.0399(15) 0.0306(15) 0.0227(13) 0.000 -0.0044(11) 0.000
N3 0.0420(14) 0.0350(15) 0.0153(13) 0.000 -0.0028(11) 0.000
C1 0.0479(16) 0.0372(18) 0.0221(15) 0.000 -0.0076(14) 0.000
C2 0.0442(15) 0.0353(17) 0.0264(15) 0.000 -0.0068(13) 0.000
C3 0.0435(17) 0.050(2) 0.0392(18) 0.000 -0.0101(16) 0.000
C4 0.0430(18) 0.055(2) 0.047(2) 0.000 -0.0056(16) 0.000
C5 0.0430(17) 0.047(2) 0.0359(17) 0.000 0.0036(15) 0.000
C6 0.0418(15) 0.0330(17) 0.0269(15) 0.000 0.0001(13) 0.000
C7 0.0446(16) 0.0339(17) 0.0174(14) 0.000 -0.0013(13) 0.000
C8 0.0438(17) 0.0435(17) 0.0197(15) 0.000 -0.0028(14) 0.000
C9 0.0507(13) 0.0477(14) 0.0319(13) -0.0018(11) -0.0092(11) -0.0045(12)
C10 0.0554(15) 0.0597(18) 0.0407(15) -0.0056(14) -0.0136(13) -0.0072(14)
C11 0.051(2) 0.069(3) 0.042(2) 0.000 -0.0145(19) 0.000
C12 0.0668(13) 0.0453(12) 0.0623(13) 0.0003(12) -0.0174(12) -0.0052(12)
C13 0.079(2) 0.056(2) 0.078(2) -0.007(2) -0.0131(18) 0.0077(18)
C14 0.081(2) 0.056(2) 0.097(3) 0.021(2) -0.017(2) -0.012(2)
C12' 0.0668(13) 0.0453(12) 0.0623(13) 0.0003(12) -0.0174(12) -0.0052(12)
C13' 0.070(3) 0.048(3) 0.068(3) -0.005(3) -0.017(3) -0.001(3)
C14' 0.069(4) 0.045(4) 0.063(3) 0.003(3) -0.020(3) -0.004(4)
C15 0.0493(18) 0.0381(16) 0.0195(15) 0.000 -0.0010(14) 0.000
C16 0.0652(15) 0.0383(13) 0.0371(13) 0.0029(11) 0.0086(12) 0.0015(12)
C17 0.0738(18) 0.0436(16) 0.0432(16) 0.0060(14) 0.0162(14) -0.0044(15)
C18 0.071(3) 0.052(2) 0.035(2) 0.000 0.020(2) 0.000
C19 0.0903(14) 0.0421(12) 0.0682(14) -0.0018(12) 0.0215(13) 0.0055(12)
C20 0.102(3) 0.044(2) 0.064(3) 0.010(2) 0.022(2) 0.038(2)
C21 0.100(3) 0.046(2) 0.070(3) -0.007(2) 0.013(2) 0.003(2)
C19' 0.0903(14) 0.0421(12) 0.0682(14) -0.0018(12) 0.0215(13) 0.0055(12)
C20' 0.108(3) 0.060(3) 0.075(3) -0.003(3) 0.021(3) 0.003(3)
C21' 0.095(3) 0.041(2) 0.074(3) -0.005(3) 0.016(3) 0.003(2)
N4 0.1412(13) 0.0954(13) 0.0291(12) 0.000 -0.0021(11) 0.000
C23 0.144(2) 0.109(2) 0.0419(19) 0.0025(19) 0.0011(17) -0.0030(19)
C24 0.149(3) 0.129(3) 0.075(3) 0.009(3) -0.003(3) -0.016(3)
C25 0.141(2) 0.095(2) 0.0384(19) 0.0031(18) -0.0005(19) 0.008(2)
C26 0.146(4) 0.103(3) 0.059(3) 0.007(3) -0.004(3) 0.014(3)
N4' 0.1412(13) 0.0954(13) 0.0291(12) 0.000 -0.0021(11) 0.000
C23' 0.139(2) 0.091(2) 0.025(2) -0.0001(19) -0.0032(19) -0.001(2)
C24' 0.138(4) 0.087(3) 0.016(4) 0.003(3) -0.001(4) -0.003(3)
C25' 0.139(2) 0.100(2) 0.036(2) 0.006(2) -0.0068(18) -0.005(2)
C26' 0.140(3) 0.102(4) 0.045(3) 0.011(3) -0.006(3) -0.006(3)

loop_
_atom_type_symbol
_atom_type_description
_atom_type_scat_dispersion_real
_atom_type_scat_dispersion_imag
_atom_type_scat_source
C C 0.0033 0.0016 'International Tables Vol C Tables 4.2.6.8 and 6.1.1.4'
H H 0.0000 0.0000 'International Tables Vol C Tables 4.2.6.8 and 6.1.1.4'
N N 0.0061 0.0033 'International Tables Vol C Tables 4.2.6.8 and 6.1.1.4'
O O 0.0106 0.0060 'International Tables Vol C Tables 4.2.6.8 and 6.1.1.4'
Ni Ni 0.3393 1.1124 'International Tables Vol C Tables 4.2.6.8 and 6.1.1.4'

loop_
_geom_angle_atom_site_label_1
_geom_angle_atom_site_label_2
_geom_angle_atom_site_label_3
_geom_angle
_geom_angle_site_symmetry_1
_geom_angle_site_symmetry_3
N2 Ni1 O3 170.03(10) . .
N2 Ni1 O3 170.03(10) . 7_565
O3 Ni1 O3 19.8(2) . 7_565
N2 Ni1 N1 83.25(14) . .
O3 Ni1 N1 97.69(14) . .
O3 Ni1 N1 97.69(14) 7_565 .
N2 Ni1 N3 83.44(14) . .
O3 Ni1 N3 95.42(13) . .
O3 Ni1 N3 95.42(13) 7_565 .
N1 Ni1 N3 166.69(15) . .
C22 O3 Ni1 118.3(4) . .
O3 C22 O4 127.0(7) . .
O3 C22 O5 119.9(7) . .
O4 C22 O5 113.1(6) . .
C1 N1 C15 120.2(3) . .
C1 N1 Ni1 116.6(3) . .
C15 N1 Ni1 123.2(3) . .
C6 N2 C2 123.4(4) . .
C6 N2 Ni1 118.4(3) . .
C2 N2 Ni1 118.2(3) . .
C7 N3 C8 120.4(3) . .
C7 N3 Ni1 116.1(3) . .
C8 N3 Ni1 123.5(3) . .
O1 C1 N1 128.4(4) . .
O1 C1 C2 121.4(4) . .
N1 C1 C2 110.2(3) . .
N2 C2 C3 120.2(4) . .
N2 C2 C1 111.7(4) . .
C3 C2 C1 128.2(4) . .
C2 C3 C4 117.7(4) . .
C2 C3 H3A 121.1 . .
C4 C3 H3A 121.1 . .
C3 C4 C5 121.5(4) . .
C3 C4 H4A 119.2 . .
C5 C4 H4A 119.2 . .
C6 C5 C4 117.8(4) . .
C6 C5 H5B 121.1 . .
C4 C5 H5B 121.1 . .
N2 C6 C5 119.4(4) . .
N2 C6 C7 111.4(3) . .
C5 C6 C7 129.2(4) . .
O2 C7 N3 128.9(4) . .
O2 C7 C6 120.4(4) . .
N3 C7 C6 110.7(3) . .
C9 C8 C9 120.5(4) . 7_565
C9 C8 N3 119.6(2) . .
C9 C8 N3 119.6(2) 7_565 .
C10 C9 C8 118.3(3) . .
C10 C9 C12 120.3(3) . .
C8 C9 C12 121.4(3) . .
C11 C10 C9 121.8(4) . .
C11 C10 H10A 119.1 . .
C9 C10 H10A 119.1 . .
C10 C11 C10 119.3(5) 7_565 .
C10 C11 H11A 120.3 7_565 .
C10 C11 H11A 120.3 . .
C13 C12 C9 111.3(4) . .
C13 C12 C14 111.9(4) . .
C9 C12 C14 112.6(3) . .
C13 C12 H12A 106.9 . .
C9 C12 H12A 106.9 . .
C14 C12 H12A 106.9 . .
C12 C13 H13A 109.5 . .
C12 C13 H13B 109.5 . .
H13A C13 H13B 109.5 . .
C12 C13 H13C 109.5 . .
H13A C13 H13C 109.5 . .
H13B C13 H13C 109.5 . .
C12 C14 H14A 109.5 . .
C12 C14 H14B 109.5 . .
H14A C14 H14B 109.5 . .
C12 C14 H14C 109.5 . .
H14A C14 H14C 109.5 . .
H14B C14 H14C 109.5 . .
H13D C13' H13E 109.5 . .
H13D C13' H13F 109.5 . .
H13E C13' H13F 109.5 . .
H14D C14' H14E 109.5 . .
H14D C14' H14F 109.5 . .
H14E C14' H14F 109.5 . .
C16 C15 C16 121.4(4) 7_565 .
C16 C15 N1 119.2(2) 7_565 .
C16 C15 N1 119.2(2) . .
C17 C16 C15 118.2(3) . .
C17 C16 C19 121.5(3) . .
C15 C16 C19 120.3(3) . .
C18 C17 C16 120.8(3) . .
C18 C17 H17A 119.6 . .
C16 C17 H17A 119.6 . .
C17 C18 C17 120.6(5) 7_565 .
C17 C18 H18A 119.7 7_565 .
C17 C18 H18A 119.7 . .
C20 C19 C16 111.9(4) . .
C20 C19 C21 125.9(5) . .
C16 C19 C21 110.3(4) . .
C20 C19 H19A 101.6 . .
C16 C19 H19A 101.6 . .
C21 C19 H19A 101.6 . .
C19 C20 H20A 109.5 . .
C19 C20 H20B 109.5 . .
H20A C20 H20B 109.5 . .
C19 C20 H20C 109.5 . .
H20A C20 H20C 109.5 . .
H20B C20 H20C 109.5 . .
C19 C21 H21A 109.5 . .
C19 C21 H21B 109.5 . .
H21A C21 H21B 109.5 . .
C19 C21 H21C 109.5 . .
H21A C21 H21C 109.5 . .
H21B C21 H21C 109.5 . .
H20D C20' H20E 109.5 . .
H20D C20' H20F 109.5 . .
H20E C20' H20F 109.5 . .
H21D C21' H21E 109.5 . .
H21D C21' H21F 109.5 . .
H21E C21' H21F 109.5 . .
C25 N4 C25 91.2(9) . 7_565
C25 N4 C23 154.2(7) . 7_565
C25 N4 C23 112.8(6) 7_565 7_565
C25 N4 C23 112.8(6) . .
C25 N4 C23 154.2(7) 7_565 .
C23 N4 C23 42.1(7) 7_565 .
C23 C23 N4 68.9(4) 7_565 .
C23 C23 C24 129.3(5) 7_565 .
N4 C23 C24 112.0(6) . .
N4 C25 C26 112.9(7) . .
C24' C23' C23' 138.3(11) . 7_565
C26' C25' C25' 111.2(8) . 7_565

loop_
_geom_bond_atom_site_label_1
_geom_bond_atom_site_label_2
_geom_bond_distance
_geom_bond_site_symmetry_2
Ni1 N2 1.814(3) .
Ni1 O3 1.863(3) .
Ni1 O3 1.863(3) 7_565
Ni1 N1 1.899(3) .
Ni1 N3 1.901(3) .
O1 C1 1.237(5) .
O2 C7 1.246(5) .
O3 C22 1.254(8) .
O4 C22 1.267(10) .
O5 C22 1.487(9) .
N1 C1 1.335(6) .
N1 C15 1.428(5) .
N2 C6 1.334(5) .
N2 C2 1.345(5) .
N3 C7 1.328(5) .
N3 C8 1.432(5) .
C1 C2 1.509(6) .
C2 C3 1.369(6) .
C3 C4 1.382(7) .
C3 H3A 0.9500 .
C4 C5 1.401(7) .
C4 H4A 0.9500 .
C5 C6 1.380(6) .
C5 H5B 0.9500 .
C6 C7 1.518(6) .
C8 C9 1.408(4) .
C8 C9 1.408(4) 7_565
C9 C10 1.395(5) .
C9 C12 1.519(5) .
C10 C11 1.377(5) .
C10 H10A 0.9500 .
C11 C10 1.377(5) 7_565
C11 H11A 0.9500 .
C12 C13 1.495(7) .
C12 C14 1.537(7) .
C12 H12A 1.0000 .
C13 H13A 0.9800 .
C13 H13B 0.9800 .
C13 H13C 0.9800 .
C14 H14A 0.9800 .
C14 H14B 0.9800 .
C14 H14C 0.9800 .
C13' H13D 0.9800 .
C13' H13E 0.9800 .
C13' H13F 0.9800 .
C14' H14D 0.9800 .
C14' H14E 0.9800 .
C14' H14F 0.9800 .
C15 C16 1.397(4) 7_565
C15 C16 1.397(4) .
C16 C17 1.396(5) .
C16 C19 1.522(5) .
C17 C18 1.371(4) .
C17 H17A 0.9500 .
C18 C17 1.371(4) 7_565
C18 H18A 0.9500 .
C19 C20 1.501(8) .
C19 C21 1.616(9) .
C19 H19A 1.0000 .
C20 H20A 0.9800 .
C20 H20B 0.9800 .
C20 H20C 0.9800 .
C21 H21A 0.9800 .
C21 H21B 0.9800 .
C21 H21C 0.9800 .
C20' H20D 0.9800 .
C20' H20E 0.9800 .
C20' H20F 0.9800 .
C21' H21D 0.9800 .
C21' H21E 0.9800 .
C21' H21F 0.9800 .
N4 C25 1.497(11) .
N4 C25 1.497(11) 7_565
N4 C23 1.551(10) 7_565
N4 C23 1.551(10) .
C23 C23 1.11(2) 7_565
C23 C24 1.595(13) .
C25 C26 1.575(16) .
C23' C24' 1.45(3) .
C23' C23' 1.84(3) 7_565
C25' C26' 1.493(19) .
C25' C25' 1.91(2) 7_565

loop_
_geom_torsion_atom_site_label_1
_geom_torsion_atom_site_label_2
_geom_torsion_atom_site_label_3
_geom_torsion_atom_site_label_4
_geom_torsion
_geom_torsion_site_symmetry_1
_geom_torsion_site_symmetry_4
N2 Ni1 O3 C22 171.3(7) . .
O3 Ni1 O3 C22 -2.6(4) 7_565 .
N1 Ni1 O3 C22 -93.9(4) . .
N3 Ni1 O3 C22 88.4(4) . .
Ni1 O3 C22 O4 7.7(9) . .
Ni1 O3 C22 O5 -171.5(4) . .
N2 Ni1 N1 C1 0.0 . .
O3 Ni1 N1 C1 -169.99(10) . .
O3 Ni1 N1 C1 169.99(10) 7_565 .
N3 Ni1 N1 C1 0.000(2) . .
N2 Ni1 N1 C15 180.0 . .
O3 Ni1 N1 C15 10.01(10) . .
O3 Ni1 N1 C15 -10.01(10) 7_565 .
N3 Ni1 N1 C15 180.000(2) . .
O3 Ni1 N2 C6 -84.0(7) . .
O3 Ni1 N2 C6 84.0(7) 7_565 .
N1 Ni1 N2 C6 180.0 . .
N3 Ni1 N2 C6 0.0 . .
O3 Ni1 N2 C2 96.0(7) . .
O3 Ni1 N2 C2 -96.0(7) 7_565 .
N1 Ni1 N2 C2 0.0 . .
N3 Ni1 N2 C2 180.0 . .
N2 Ni1 N3 C7 0.0 . .
O3 Ni1 N3 C7 170.04(10) . .
O3 Ni1 N3 C7 -170.04(10) 7_565 .
N1 Ni1 N3 C7 0.000(1) . .
N2 Ni1 N3 C8 180.0 . .
O3 Ni1 N3 C8 -9.96(10) . .
O3 Ni1 N3 C8 9.96(10) 7_565 .
N1 Ni1 N3 C8 180.000(1) . .
C15 N1 C1 O1 0.000(1) . .
Ni1 N1 C1 O1 180.0 . .
C15 N1 C1 C2 180.0 . .
Ni1 N1 C1 C2 0.0 . .
C6 N2 C2 C3 0.000(1) . .
Ni1 N2 C2 C3 180.0 . .
C6 N2 C2 C1 180.0 . .
Ni1 N2 C2 C1 0.0 . .
O1 C1 C2 N2 180.000(1) . .
N1 C1 C2 N2 0.0 . .
O1 C1 C2 C3 0.000(2) . .
N1 C1 C2 C3 180.000(1) . .
N2 C2 C3 C4 0.000(1) . .
C1 C2 C3 C4 180.000(1) . .
C2 C3 C4 C5 0.000(1) . .
C3 C4 C5 C6 0.000(1) . .
C2 N2 C6 C5 0.000(1) . .
Ni1 N2 C6 C5 180.0 . .
C2 N2 C6 C7 180.0 . .
Ni1 N2 C6 C7 0.0 . .
C4 C5 C6 N2 0.000(1) . .
C4 C5 C6 C7 180.0 . .
C8 N3 C7 O2 0.0 . .
Ni1 N3 C7 O2 180.0 . .
C8 N3 C7 C6 180.0 . .
Ni1 N3 C7 C6 0.0 . .
N2 C6 C7 O2 180.0 . .
C5 C6 C7 O2 0.0 . .
N2 C6 C7 N3 0.0 . .
C5 C6 C7 N3 180.0 . .
C7 N3 C8 C9 93.1(3) . .
Ni1 N3 C8 C9 -86.9(3) . .
C7 N3 C8 C9 -93.1(3) . 7_565
Ni1 N3 C8 C9 86.9(3) . 7_565
C9 C8 C9 C10 2.9(6) 7_565 .
N3 C8 C9 C10 176.6(3) . .
C9 C8 C9 C12 -177.3(3) 7_565 .
N3 C8 C9 C12 -3.6(5) . .
C8 C9 C10 C11 -0.4(6) . .
C12 C9 C10 C11 179.8(4) . .
C9 C10 C11 C10 -2.0(7) . 7_565
C10 C9 C12 C13 87.2(4) . .
C8 C9 C12 C13 -92.6(4) . .
C10 C9 C12 C14 -39.3(5) . .
C8 C9 C12 C14 140.9(4) . .
C1 N1 C15 C16 92.4(3) . 7_565
Ni1 N1 C15 C16 -87.6(3) . 7_565
C1 N1 C15 C16 -92.4(3) . .
Ni1 N1 C15 C16 87.6(3) . .
C16 C15 C16 C17 -1.9(7) 7_565 .
N1 C15 C16 C17 -176.9(3) . .
C16 C15 C16 C19 177.4(3) 7_565 .
N1 C15 C16 C19 2.4(6) . .
C15 C16 C17 C18 1.4(6) . .
C19 C16 C17 C18 -177.9(4) . .
C16 C17 C18 C17 -1.1(8) . 7_565
C17 C16 C19 C20 -85.8(5) . .
C15 C16 C19 C20 95.0(5) . .
C17 C16 C19 C21 59.6(5) . .
C15 C16 C19 C21 -119.7(5) . .
C25 N4 C23 C23 -172.7(7) . 7_565
C25 N4 C23 C23 -15.7(14) 7_565 7_565
C25 N4 C23 C24 -47.5(10) . .
C25 N4 C23 C24 109.6(16) 7_565 .
C23 N4 C23 C24 125.2(6) 7_565 .
C25 N4 C25 C26 130.8(7) 7_565 .
C23 N4 C25 C26 -70(2) 7_565 .
C23 N4 C25 C26 -59.0(12) . .
